data_7003931
loop_
_publ_author_name
'Seisenbaeva, Gulaim A.'
'Kessler, Vadim G.'
'Pazik, Robert'
'Strek, Wieslaw'

_publ_section_title
;
 Heteroleptic metal alkoxide &#x201C;oxoclusters&#x201D; as molecular
 models for the sol--gel synthesis of perovskite nanoparticles for
 bio-imaging applications
;
_journal_issue 26
_journal_name_full 'Dalton Transactions'
_journal_page_first 3412
_journal_page_last 3421
_journal_paper_doi 10.1039/b801351a
_journal_year 2008
_chemical_formula_sum 'C123.6 H233.2 O39.6 Sr3 Zr6'
_chemical_formula_weight 3153.67
_chemical_name_systematic
;
?
;
_space_group_IT_number 2
_symmetry_cell_setting triclinic
_symmetry_space_group_name_Hall '-P 1'
_symmetry_space_group_name_H-M 'P -1'
_atom_sites_solution_hydrogens geom
_atom_sites_solution_primary direct
_atom_sites_solution_secondary difmap
_audit_creation_method SHELXL-97
_cell_angle_alpha 101.907(4)
_cell_angle_beta 109.920(5)
_cell_angle_gamma 108.296(4)
_cell_formula_units_Z 1
_cell_length_a 16.506(4)
_cell_length_b 16.682(4)
_cell_length_c 17.581(4)
_cell_measurement_reflns_used 998(I>10sigma(I))
_cell_measurement_temperature 295(2)
_cell_measurement_theta_max 23.00
_cell_measurement_theta_min 1.37
_cell_volume 4046.4(17)
_computing_cell_refinement 'Bruker SAINTPLUS'
_computing_data_collection 'Bruker SMART'
_computing_data_reduction 'Bruker SAINTPLUS'
_computing_molecular_graphics 'Bruker SHELXTL-NT'
_computing_publication_material 'Bruker SHELXTL-NT'
_computing_structure_refinement 'SHELXL-97 (Sheldrick, 1997)'
_computing_structure_solution 'SHELXS-97 (Sheldrick, 1990)'
_diffrn_ambient_temperature 295(2)
_diffrn_measured_fraction_theta_full 0.969
_diffrn_measured_fraction_theta_max 0.969
_diffrn_measurement_device_type 'Bruker SMART CCD 1k'
_diffrn_measurement_method 'Bruker SMART'
_diffrn_radiation_monochromator graphite
_diffrn_radiation_source 'fine-focus sealed tube'
_diffrn_radiation_type MoK\a
_diffrn_radiation_wavelength 0.71073
_diffrn_reflns_av_R_equivalents 0.0533
_diffrn_reflns_av_sigmaI/netI 0.1809
_diffrn_reflns_limit_h_max 20
_diffrn_reflns_limit_h_min -15
_diffrn_reflns_limit_k_max 20
_diffrn_reflns_limit_k_min -20
_diffrn_reflns_limit_l_max 21
_diffrn_reflns_limit_l_min -19
_diffrn_reflns_number 21526
_diffrn_reflns_theta_full 26.00
_diffrn_reflns_theta_max 26.00
_diffrn_reflns_theta_min 1.37
_exptl_absorpt_coefficient_mu 1.414
_exptl_absorpt_correction_T_max 0.5383
_exptl_absorpt_correction_T_min 0.4842
_exptl_absorpt_correction_type empirical
_exptl_absorpt_process_details 'Bruker SADABS'
_exptl_crystal_colour colorless
_exptl_crystal_density_diffrn 1.278
_exptl_crystal_density_meas ?
_exptl_crystal_density_method .
_exptl_crystal_description block
_exptl_crystal_F_000 1620
_exptl_crystal_size_max 0.60
_exptl_crystal_size_mid 0.55
_exptl_crystal_size_min 0.50
_refine_diff_density_max 0.770
_refine_diff_density_min -0.752
_refine_diff_density_rms 0.096
_refine_ls_extinction_method none
_refine_ls_goodness_of_fit_ref 1.043
_refine_ls_hydrogen_treatment refxyz
_refine_ls_matrix_type full
_refine_ls_number_parameters 729
_refine_ls_number_reflns 15424
_refine_ls_number_restraints 843
_refine_ls_restrained_S_all 1.057
_refine_ls_R_factor_all 0.1665
_refine_ls_R_factor_gt 0.0699
_refine_ls_shift/su_max 0.000
_refine_ls_shift/su_mean 0.000
_refine_ls_structure_factor_coef Fsqd
_refine_ls_weighting_details 'calc w=1/[\s^2^(Fo^2^)+(0.0352P)^2^+0.0000P] where P=(Fo^2^+2Fc^2^)/3'
_refine_ls_weighting_scheme calc
_refine_ls_wR_factor_gt 0.1326
_refine_ls_wR_factor_ref 0.1431
_reflns_number_gt 6396
_reflns_number_total 15424
_reflns_threshold_expression >2sigma(I)
_cod_data_source_file b801351a.txt
_cod_data_source_block srzrme1m
_cod_depositor_comments
;
The following automatic conversions were performed:
'_symmetry_cell_setting' value 'Triclinic' changed to 'triclinic'
according to '/home/saulius/struct/CIF-dictionaries/cif_core.dic'
dictionary named 'cif_core.dic' version 2.4.1 from
2010-06-29.

'_exptl_absorpt_correction_type' value 'Empirical' changed to
'empirical' according to
'/home/saulius/struct/CIF-dictionaries/cif_core.dic' dictionary named
'cif_core.dic' version 2.4.1 from 2010-06-29.

Automatic conversion script
Id: cif_fix_enum 1527 2010-12-29 10:47:43Z saulius 
;
_cod_original_cell_volume 4046.3(16)
_cod_original_sg_symbol_H-M P-1
_cod_original_formula_sum 'C123.60 H233.20 O39.60 Sr3 Zr6'
_cod_database_code 7003931

loop_
_symmetry_equiv_pos_as_xyz
'x, y, z'
'-x, -y, -z'

loop_
_atom_site_label
_atom_site_type_symbol
_atom_site_fract_x
_atom_site_fract_y
_atom_site_fract_z
_atom_site_U_iso_or_equiv
_atom_site_adp_type
_atom_site_occupancy
_atom_site_symmetry_multiplicity
_atom_site_calc_flag
_atom_site_refinement_flags
_atom_site_disorder_assembly
_atom_site_disorder_group
Sr1 Sr 0.5000 0.0000 0.5000 0.0404(3) Uani 1 2 d SDU . .
Zr1 Zr 0.53595(5) -0.15661(5) 0.33908(5) 0.0444(2) Uani 1 1 d U . .
Zr2 Zr 0.35634(5) -0.25137(5) 0.40001(5) 0.0473(2) Uani 1 1 d U . .
Zr3 Zr 0.32504(5) -0.12315(5) 0.26494(5) 0.0466(2) Uani 1 1 d U . .
Sr2 Sr 0.30609(6) -0.35750(6) 0.15809(6) 0.0712(3) Uani 1 1 d DU . .
O1 O 0.4219(3) -0.1468(3) 0.3631(3) 0.0389(10) Uani 1 1 d U . .
O2 O 0.3748(3) -0.0052(3) 0.3605(3) 0.0492(13) Uani 1 1 d U . .
O3 O 0.4466(3) -0.1191(3) 0.2420(3) 0.0508(12) Uani 1 1 d U . .
O4 O 0.4089(3) -0.1493(3) 0.5127(3) 0.0455(12) Uani 1 1 d U . .
O5 O 0.2534(4) -0.2324(3) 0.1491(3) 0.0618(14) Uani 1 1 d U . .
O6 O 0.6118(3) -0.0429(3) 0.4450(3) 0.0475(12) Uani 1 1 d U . .
O7 O 0.4867(4) -0.2694(3) 0.2335(3) 0.0624(14) Uani 1 1 d U . .
O8 O 0.2943(4) -0.3718(3) 0.2985(4) 0.0677(14) Uani 1 1 d U . .
O9 O 0.2535(3) -0.2230(3) 0.3083(3) 0.0560(12) Uani 1 1 d U . .
O10 O 0.4855(4) -0.2541(3) 0.3958(3) 0.0590(13) Uani 1 1 d U . .
O11 O 0.6610(4) -0.1857(3) 0.3908(3) 0.0623(15) Uani 1 1 d U . .
O12 O 0.3251(4) -0.0404(3) 0.1840(3) 0.0580(14) Uani 1 1 d U . .
O13 O 0.6343(4) -0.0858(3) 0.2921(3) 0.0576(14) Uani 1 1 d U . .
O14 O 0.3908(4) -0.3276(3) 0.4845(4) 0.0631(15) Uani 1 1 d U . .
O15 O 0.2332(4) -0.2995(4) 0.4269(4) 0.0640(15) Uani 1 1 d U . .
O16 O 0.1887(4) -0.1100(4) 0.2324(3) 0.0645(15) Uani 1 1 d U . .
O17 O 0.1273(5) -0.4719(5) 0.0823(5) 0.130(3) Uani 1 1 d U . .
O18 O 0.3238(5) -0.4915(4) 0.1057(5) 0.113(2) Uani 1 1 d U . .
O19 O 0.2886(6) -0.3768(6) 0.0129(5) 0.142(3) Uani 1 1 d U . .
C6 C 0.7091(5) 0.0173(5) 0.4905(5) 0.069(3) Uani 1 1 d DU . .
H6A H 0.7445 -0.0046 0.4650 0.103 Uiso 1 1 calc R . .
H6B H 0.7319 0.0213 0.5498 0.103 Uiso 1 1 calc R . .
H6C H 0.7168 0.0758 0.4875 0.103 Uiso 1 1 calc R . .
C34 C 0.2720(7) -0.0066(6) 0.1455(5) 0.068(2) Uani 1 1 d U . .
C2 C 0.3564(5) 0.0738(5) 0.3687(5) 0.061(2) Uani 1 1 d DU . .
H2A H 0.3093 0.0669 0.3143 0.092 Uiso 1 1 calc R . .
H2B H 0.4138 0.1255 0.3852 0.092 Uiso 1 1 calc R . .
H2C H 0.3336 0.0820 0.4119 0.092 Uiso 1 1 calc R . .
C24 C 0.7173(6) -0.0709(6) 0.3013(5) 0.058(2) Uani 1 1 d U . .
C4 C 0.4075(6) -0.1415(5) 0.5949(5) 0.067(2) Uani 1 1 d DU . .
H4A H 0.3722 -0.2000 0.5939 0.101 Uiso 1 1 calc R . .
H4B H 0.3782 -0.1021 0.6067 0.101 Uiso 1 1 calc R . .
H4C H 0.4713 -0.1172 0.6391 0.101 Uiso 1 1 calc R . .
C44 C 0.2121(7) -0.3387(6) 0.4766(6) 0.071(2) Uani 1 1 d U . .
C3 C 0.4494(6) -0.1241(6) 0.1621(5) 0.071(3) Uani 1 1 d U . .
H3A H 0.4043 -0.1046 0.1298 0.106 Uiso 1 1 calc R . .
H3B H 0.4338 -0.1852 0.1302 0.106 Uiso 1 1 calc R . .
H3C H 0.5119 -0.0859 0.1719 0.106 Uiso 1 1 calc R . .
C22 C 0.7418(7) -0.1632(6) 0.3905(6) 0.068(2) Uani 1 1 d U . .
C7 C 0.5340(5) -0.3058(6) 0.1904(6) 0.092(3) Uani 1 1 d DU . .
H7A H 0.6012 -0.2700 0.2213 0.138 Uiso 1 1 calc R . .
H7B H 0.5121 -0.3051 0.1326 0.138 Uiso 1 1 calc R . .
H7C H 0.5203 -0.3667 0.1885 0.138 Uiso 1 1 calc R . .
C33 C 0.1834(7) -0.0215(7) 0.1472(6) 0.083(3) Uani 1 1 d U . .
H33A H 0.1469 0.0036 0.1162 0.099 Uiso 1 1 calc R . .
C42 C 0.3554(8) -0.3666(6) 0.5276(6) 0.071(2) Uani 1 1 d U . .
C32 C 0.1489(7) -0.0688(7) 0.1897(6) 0.080(3) Uani 1 1 d U . .
C23 C 0.7698(6) -0.1097(6) 0.3469(6) 0.077(3) Uani 1 1 d U . .
H23A H 0.8292 -0.0984 0.3481 0.092 Uiso 1 1 calc R . .
C43 C 0.2688(8) -0.3728(6) 0.5240(6) 0.084(3) Uani 1 1 d U . .
H43A H 0.2467 -0.4030 0.5567 0.101 Uiso 1 1 calc R . .
C25 C 0.7579(7) -0.0111(7) 0.2593(7) 0.082(3) Uani 1 1 d U . .
C9 C 0.1523(5) -0.2801(6) 0.2652(6) 0.094(3) Uani 1 1 d U . .
H9A H 0.1204 -0.2545 0.2272 0.142 Uiso 1 1 calc R . .
H9B H 0.1283 -0.2842 0.3075 0.142 Uiso 1 1 calc R . .
H9C H 0.1413 -0.3392 0.2322 0.142 Uiso 1 1 calc R . .
C10 C 0.5097(7) -0.3282(5) 0.3953(6) 0.091(3) Uani 1 1 d U . .
H10A H 0.4805 -0.3624 0.4239 0.137 Uiso 1 1 calc R . .
H10B H 0.5773 -0.3067 0.4250 0.137 Uiso 1 1 calc R . .
H10C H 0.4877 -0.3658 0.3367 0.137 Uiso 1 1 calc R . .
C53 C 0.3134(10) -0.5062(11) -0.0326(9) 0.157(5) Uani 1 1 d U . .
H53A H 0.3171 -0.5430 -0.0777 0.188 Uiso 1 1 calc R . .
C35 C 0.3073(9) 0.0474(8) 0.0963(7) 0.099(3) Uani 1 1 d U . .
C21 C 0.8050(8) -0.2013(8) 0.4419(8) 0.103(3) Uani 1 1 d U . .
C45 C 0.1158(8) -0.3487(8) 0.4761(8) 0.101(3) Uani 1 1 d U . .
C41 C 0.4162(10) -0.4029(8) 0.5845(8) 0.108(3) Uani 1 1 d U . .
C451 C 0.0386(7) -0.4268(8) 0.3954(9) 0.179(6) Uani 1 1 d U . .
H45A H 0.0454 -0.4815 0.3978 0.268 Uiso 1 1 calc R . .
H45B H 0.0440 -0.4160 0.3454 0.268 Uiso 1 1 calc R . .
H45C H -0.0223 -0.4325 0.3920 0.268 Uiso 1 1 calc R . .
C54 C 0.2921(11) -0.4366(12) -0.0471(9) 0.168(5) Uani 1 1 d DU . .
C251 C 0.7112(8) 0.0504(7) 0.2449(8) 0.137(4) Uani 1 1 d U . .
H25A H 0.6440 0.0158 0.2118 0.206 Uiso 1 1 calc R . .
H25B H 0.7354 0.0851 0.2140 0.206 Uiso 1 1 calc R . .
H25C H 0.7239 0.0902 0.2996 0.206 Uiso 1 1 calc R . .
C31 C 0.0541(8) -0.0788(10) 0.1907(8) 0.124(4) Uani 1 1 d U . .
C51 C 0.3489(10) -0.6132(9) 0.0366(10) 0.180(6) Uani 1 1 d DU . .
C351 C 0.3214(10) -0.0133(9) 0.0268(8) 0.173(6) Uani 1 1 d U . .
H35A H 0.3632 -0.0385 0.0540 0.260 Uiso 1 1 calc R . .
H35B H 0.3485 0.0221 -0.0021 0.260 Uiso 1 1 calc R . .
H35C H 0.2612 -0.0611 -0.0144 0.260 Uiso 1 1 calc R . .
C252 C 0.8639(7) 0.0474(8) 0.3138(8) 0.164(5) Uani 1 1 d U . .
H25D H 0.8966 0.0095 0.3244 0.247 Uiso 1 1 calc R . .
H25E H 0.8740 0.0863 0.3679 0.247 Uiso 1 1 calc R . .
H25F H 0.8877 0.0832 0.2835 0.247 Uiso 1 1 calc R . .
C352 C 0.2392(10) 0.0854(9) 0.0484(9) 0.187(6) Uani 1 1 d U . .
H35D H 0.2275 0.1225 0.0892 0.280 Uiso 1 1 calc R . .
H35E H 0.1804 0.0364 0.0062 0.280 Uiso 1 1 calc R . .
H35F H 0.2675 0.1209 0.0201 0.280 Uiso 1 1 calc R . .
C411 C 0.5171(9) -0.3476(9) 0.6187(8) 0.169(5) Uani 1 1 d U . .
H41A H 0.5522 -0.3730 0.6540 0.253 Uiso 1 1 calc R . .
H41B H 0.5317 -0.2876 0.6529 0.253 Uiso 1 1 calc R . .
H41C H 0.5340 -0.3455 0.5718 0.253 Uiso 1 1 calc R . .
C452 C 0.1098(9) -0.3655(11) 0.5559(9) 0.194(6) Uani 1 1 d U . .
H45D H 0.1180 -0.4195 0.5584 0.291 Uiso 1 1 calc R . .
H45E H 0.0489 -0.3722 0.5533 0.291 Uiso 1 1 calc R . .
H45F H 0.1586 -0.3154 0.6065 0.291 Uiso 1 1 calc R . .
C353 C 0.4013(11) 0.1216(9) 0.1585(9) 0.238(8) Uani 1 1 d U . .
H35G H 0.3939 0.1602 0.2019 0.358 Uiso 1 1 calc R . .
H35H H 0.4274 0.1560 0.1284 0.358 Uiso 1 1 calc R . .
H35I H 0.4434 0.0965 0.1855 0.358 Uiso 1 1 calc R . .
C511 C 0.4284(14) -0.5918(12) 0.1216(10) 0.363(14) Uani 1 1 d DU . .
H51A H 0.4419 -0.6437 0.1222 0.544 Uiso 1 1 calc R . .
H51B H 0.4105 -0.5756 0.1671 0.544 Uiso 1 1 calc R . .
H51C H 0.4838 -0.5423 0.1301 0.544 Uiso 1 1 calc R . .
C17 C 0.0839(10) -0.5580(9) 0.0486(13) 0.291(13) Uani 1 1 d U . .
H17A H 0.0169 -0.5756 0.0281 0.437 Uiso 1 1 calc R . .
H17B H 0.1050 -0.5839 0.0913 0.437 Uiso 1 1 calc R . .
H17C H 0.0974 -0.5789 0.0012 0.437 Uiso 1 1 calc R . .
C453 C 0.1040(8) -0.2616(8) 0.4743(10) 0.166(5) Uani 1 1 d U . .
H45G H 0.0436 -0.2677 0.4728 0.250 Uiso 1 1 calc R . .
H45H H 0.1074 -0.2501 0.4239 0.250 Uiso 1 1 calc R . .
H45I H 0.1537 -0.2123 0.5251 0.250 Uiso 1 1 calc R . .
C412 C 0.3929(10) -0.4957(8) 0.5262(9) 0.193(6) Uani 1 1 d U . .
H41D H 0.4296 -0.5222 0.5584 0.290 Uiso 1 1 calc R . .
H41E H 0.4077 -0.4905 0.4786 0.290 Uiso 1 1 calc R . .
H41F H 0.3266 -0.5331 0.5046 0.290 Uiso 1 1 calc R . .
C211 C 0.9077(8) -0.1550(10) 0.4628(11) 0.238(8) Uani 1 1 d U . .
H21A H 0.9429 -0.1816 0.4964 0.357 Uiso 1 1 calc R . .
H21B H 0.9312 -0.0921 0.4952 0.357 Uiso 1 1 calc R . .
H21C H 0.9147 -0.1614 0.4102 0.357 Uiso 1 1 calc R . .
C311 C 0.0520(9) -0.0864(11) 0.2730(9) 0.190(6) Uani 1 1 d U . .
H31A H -0.0085 -0.0925 0.2710 0.284 Uiso 1 1 calc R . .
H31B H 0.1012 -0.0333 0.3205 0.284 Uiso 1 1 calc R . .
H31C H 0.0621 -0.1385 0.2806 0.284 Uiso 1 1 calc R . .
C253 C 0.7448(11) -0.0699(9) 0.1770(8) 0.193(6) Uani 1 1 d U . .
H25G H 0.6784 -0.1072 0.1415 0.289 Uiso 1 1 calc R . .
H25H H 0.7779 -0.1074 0.1883 0.289 Uiso 1 1 calc R . .
H25I H 0.7694 -0.0336 0.1474 0.289 Uiso 1 1 calc R . .
C512 C 0.2600(13) -0.6838(10) 0.0251(16) 0.422(15) Uani 1 1 d DU . .
H51D H 0.2684 -0.7381 0.0255 0.634 Uiso 1 1 calc R . .
H51E H 0.2095 -0.6954 -0.0291 0.634 Uiso 1 1 calc R . .
H51F H 0.2446 -0.6636 0.0713 0.634 Uiso 1 1 calc R . .
C212 C 0.7710(9) -0.2975(8) 0.3974(10) 0.209(7) Uani 1 1 d U . .
H21D H 0.7065 -0.3280 0.3875 0.314 Uiso 1 1 calc R . .
H21E H 0.8098 -0.3207 0.4323 0.314 Uiso 1 1 calc R . .
H21F H 0.7745 -0.3072 0.3431 0.314 Uiso 1 1 calc R . .
C413 C 0.3871(12) -0.4203(13) 0.6517(10) 0.244(8) Uani 1 1 d U . .
H41G H 0.4270 -0.4431 0.6859 0.366 Uiso 1 1 calc R . .
H41H H 0.3224 -0.4640 0.6251 0.366 Uiso 1 1 calc R . .
H41I H 0.3928 -0.3653 0.6880 0.366 Uiso 1 1 calc R . .
C312 C 0.0352(12) -0.0001(13) 0.1853(15) 0.317(10) Uani 1 1 d U . .
H31D H -0.0241 -0.0086 0.1876 0.475 Uiso 1 1 calc R . .
H31E H 0.0320 0.0076 0.1319 0.475 Uiso 1 1 calc R . .
H31F H 0.0852 0.0524 0.2329 0.475 Uiso 1 1 calc R . .
C313 C -0.0222(9) -0.1612(14) 0.1240(12) 0.326(11) Uani 1 1 d U . .
H31G H -0.0808 -0.1668 0.1265 0.489 Uiso 1 1 calc R . .
H31H H -0.0096 -0.2118 0.1328 0.489 Uiso 1 1 calc R . .
H31I H -0.0267 -0.1597 0.0685 0.489 Uiso 1 1 calc R . .
C5 C 0.1814(6) -0.2461(6) 0.0673(5) 0.092(3) Uani 1 1 d DU . .
H5A H 0.1666 -0.1946 0.0715 0.138 Uiso 1 1 calc R . .
H5B H 0.1255 -0.2989 0.0518 0.138 Uiso 1 1 calc R . .
H5C H 0.2041 -0.2540 0.0240 0.138 Uiso 1 1 calc R . .
C8 C 0.2513(8) -0.4621(6) 0.2933(6) 0.123(4) Uani 1 1 d DU . .
H8A H 0.2493 -0.4626 0.3472 0.185 Uiso 1 1 calc R . .
H8B H 0.2877 -0.4939 0.2817 0.185 Uiso 1 1 calc R . .
H8C H 0.1880 -0.4910 0.2477 0.185 Uiso 1 1 calc R . .
C52 C 0.3302(10) -0.5290(8) 0.0408(9) 0.131(4) Uani 1 1 d U . .
C213 C 0.8022(12) -0.1888(12) 0.5248(9) 0.237(8) Uani 1 1 d U . .
H21G H 0.7376 -0.2157 0.5161 0.356 Uiso 1 1 calc R . .
H21H H 0.8295 -0.1255 0.5574 0.356 Uiso 1 1 calc R . .
H21I H 0.8377 -0.2168 0.5560 0.356 Uiso 1 1 calc R . .
C551 C 0.348(2) -0.3074(19) -0.1025(15) 0.45(2) Uani 1 1 d DU . .
H55A H 0.4083 -0.3069 -0.0943 0.680 Uiso 1 1 calc R . .
H55B H 0.3530 -0.2704 -0.0497 0.680 Uiso 1 1 calc R . .
H55C H 0.3263 -0.2841 -0.1475 0.680 Uiso 1 1 calc R . .
C552 C 0.2756(15) -0.4745(15) -0.1984(10) 0.375(14) Uani 1 1 d DU . .
H55D H 0.3386 -0.4622 -0.1928 0.563 Uiso 1 1 calc R . .
H55E H 0.2368 -0.4758 -0.2540 0.563 Uiso 1 1 calc R . .
H55F H 0.2490 -0.5317 -0.1927 0.563 Uiso 1 1 calc R . .
C55 C 0.2793(15) -0.3996(16) -0.1269(11) 0.239(7) Uani 1 1 d DU . .
C513 C 0.3732(15) -0.6457(12) -0.0349(11) 0.375(12) Uani 1 1 d DU . .
H51G H 0.3858 -0.6975 -0.0312 0.563 Uiso 1 1 calc R . .
H51H H 0.4285 -0.5987 -0.0299 0.563 Uiso 1 1 calc R . .
H51I H 0.3210 -0.6618 -0.0895 0.563 Uiso 1 1 calc R . .
C553 C 0.1731(15) -0.4168(17) -0.1582(17) 0.404(16) Uiso 1 1 d DU . .
H55G H 0.1523 -0.4029 -0.2099 0.606 Uiso 1 1 calc R . .
H55H H 0.1657 -0.3792 -0.1141 0.606 Uiso 1 1 calc R . .
H55I H 0.1357 -0.4790 -0.1700 0.606 Uiso 1 1 calc R . .
C116 C 0.0821(11) 0.2289(7) 0.1567(8) 0.265(9) Uiso 1 1 d GDU . .
H11A H 0.1066 0.2087 0.1200 0.318 Uiso 1 1 calc R . .
C114 C 0.1415(7) 0.2775(8) 0.2439(9) 0.226(7) Uiso 1 1 d GDU . .
C115 C 0.1050(10) 0.3076(7) 0.2987(6) 0.233(8) Uiso 1 1 d GDU . .
H11B H 0.1447 0.3401 0.3570 0.280 Uiso 1 1 calc R . .
C113 C 0.0091(11) 0.2891(8) 0.2664(10) 0.288(9) Uiso 1 1 d GU . .
H11C H -0.0154 0.3092 0.3031 0.346 Uiso 1 1 calc R . .
C112 C -0.0503(7) 0.2405(8) 0.1792(11) 0.291(10) Uiso 1 1 d GU . .
H11D H -0.1145 0.2281 0.1575 0.350 Uiso 1 1 calc R . .
C111 C -0.0138(10) 0.2104(7) 0.1243(7) 0.276(9) Uiso 1 1 d GU . .
H11E H -0.0535 0.1778 0.0660 0.332 Uiso 1 1 calc R . .
C117 C 0.2437(12) 0.2889(18) 0.2791(15) 0.50(2) Uiso 1 1 d DU . .
H11G H 0.2782 0.3306 0.3376 0.752 Uiso 1 1 calc R . .
H11H H 0.2723 0.3116 0.2443 0.752 Uiso 1 1 calc R . .
H11I H 0.2454 0.2316 0.2779 0.752 Uiso 1 1 calc R . .
O1A O 0.0390(19) -0.5109(18) -0.1004(18) 0.197(15) Uiso 0.394(15) 1 d PDU . .
C1A C 0.023(3) -0.454(3) -0.148(3) 0.21(2) Uiso 0.394(15) 1 d PDU . .
C2A C 0.161(6) -0.632(5) -0.185(5) 0.42(5) Uiso 0.39(2) 1 d PDU . .
O2A O 0.118(4) -0.583(4) -0.147(4) 0.42(4) Uiso 0.39(2) 1 d PDU . .

loop_
_atom_site_aniso_label
_atom_site_aniso_U_11
_atom_site_aniso_U_22
_atom_site_aniso_U_33
_atom_site_aniso_U_23
_atom_site_aniso_U_13
_atom_site_aniso_U_12
Sr1 0.0499(7) 0.0407(7) 0.0294(6) 0.0091(5) 0.0177(5) 0.0190(6)
Zr1 0.0515(5) 0.0476(5) 0.0366(5) 0.0102(4) 0.0219(4) 0.0239(4)
Zr2 0.0583(5) 0.0406(5) 0.0412(5) 0.0112(4) 0.0256(4) 0.0164(4)
Zr3 0.0526(5) 0.0518(5) 0.0313(5) 0.0098(4) 0.0148(4) 0.0236(4)
Sr2 0.0819(7) 0.0580(6) 0.0557(6) 0.0021(5) 0.0240(5) 0.0252(5)
O1 0.050(3) 0.040(3) 0.028(2) 0.0117(19) 0.020(2) 0.018(2)
O2 0.065(3) 0.051(3) 0.038(3) 0.014(2) 0.021(2) 0.034(3)
O3 0.057(3) 0.075(3) 0.030(3) 0.019(3) 0.024(2) 0.033(3)
O4 0.067(3) 0.041(3) 0.041(3) 0.019(2) 0.033(2) 0.024(2)
O5 0.072(3) 0.056(3) 0.036(3) 0.006(2) 0.010(2) 0.021(3)
O6 0.048(3) 0.051(3) 0.038(3) 0.007(2) 0.019(2) 0.019(2)
O7 0.081(3) 0.061(3) 0.059(3) 0.011(3) 0.045(3) 0.038(3)
O8 0.082(4) 0.048(3) 0.059(3) 0.008(3) 0.031(3) 0.017(3)
O9 0.042(3) 0.058(3) 0.057(3) 0.017(3) 0.018(2) 0.013(2)
O10 0.078(3) 0.053(3) 0.065(3) 0.024(3) 0.042(3) 0.037(3)
O11 0.063(3) 0.061(4) 0.071(4) 0.021(3) 0.035(3) 0.031(3)
O12 0.073(4) 0.065(3) 0.035(3) 0.017(3) 0.018(3) 0.034(3)
O13 0.057(3) 0.073(4) 0.048(4) 0.015(3) 0.030(3) 0.028(3)
O14 0.093(4) 0.053(3) 0.063(4) 0.031(3) 0.045(3) 0.037(3)
O15 0.054(3) 0.067(4) 0.067(4) 0.027(3) 0.029(3) 0.015(3)
O16 0.056(3) 0.072(4) 0.055(4) 0.017(3) 0.015(3) 0.027(3)
O17 0.089(4) 0.085(4) 0.124(6) -0.005(5) -0.002(4) 0.002(3)
O18 0.141(5) 0.070(4) 0.114(6) -0.003(4) 0.065(5) 0.040(4)
O19 0.188(6) 0.198(7) 0.052(4) 0.019(4) 0.047(4) 0.116(6)
C6 0.058(5) 0.062(6) 0.062(6) -0.006(5) 0.023(4) 0.016(4)
C34 0.092(6) 0.072(6) 0.037(5) 0.022(4) 0.015(5) 0.042(5)
C2 0.091(7) 0.056(5) 0.035(5) 0.013(4) 0.021(4) 0.038(5)
C24 0.054(5) 0.078(6) 0.045(5) 0.014(4) 0.029(4) 0.029(5)
C4 0.098(7) 0.063(6) 0.034(5) 0.013(4) 0.032(5) 0.024(5)
C44 0.079(6) 0.054(6) 0.068(7) 0.011(5) 0.042(5) 0.009(5)
C3 0.075(6) 0.125(8) 0.041(5) 0.040(6) 0.036(5) 0.057(6)
C22 0.060(5) 0.073(6) 0.073(6) 0.018(5) 0.026(5) 0.037(5)
C7 0.102(4) 0.092(6) 0.079(7) -0.007(5) 0.055(5) 0.046(4)
C33 0.090(7) 0.117(8) 0.052(7) 0.040(5) 0.016(5) 0.067(7)
C42 0.109(7) 0.056(6) 0.060(6) 0.023(5) 0.047(5) 0.036(6)
C32 0.076(6) 0.107(8) 0.053(7) 0.022(5) 0.016(5) 0.052(6)
C23 0.061(6) 0.092(7) 0.093(8) 0.032(5) 0.047(5) 0.037(5)
C43 0.112(7) 0.072(7) 0.093(8) 0.044(6) 0.066(7) 0.037(6)
C25 0.081(6) 0.114(9) 0.072(7) 0.040(6) 0.052(5) 0.040(6)
C9 0.053(5) 0.099(8) 0.095(8) 0.018(7) 0.023(5) 0.009(5)
C10 0.125(8) 0.074(7) 0.135(10) 0.063(7) 0.083(7) 0.068(6)
C53 0.159(11) 0.211(13) 0.110(9) 0.006(8) 0.070(10) 0.108(10)
C35 0.154(9) 0.106(8) 0.062(7) 0.053(6) 0.049(6) 0.067(6)
C21 0.088(7) 0.122(8) 0.133(9) 0.063(8) 0.045(7) 0.074(7)
C45 0.081(6) 0.117(8) 0.110(8) 0.038(7) 0.064(6) 0.022(6)
C41 0.159(8) 0.115(8) 0.086(9) 0.073(7) 0.057(7) 0.075(8)
C451 0.089(8) 0.169(10) 0.180(11) -0.002(10) 0.064(8) -0.029(8)
C54 0.201(12) 0.269(14) 0.076(8) 0.036(8) 0.062(9) 0.162(11)
C251 0.142(10) 0.160(10) 0.201(14) 0.130(10) 0.122(10) 0.079(9)
C31 0.089(7) 0.210(11) 0.117(10) 0.077(9) 0.041(6) 0.109(8)
C51 0.186(13) 0.115(9) 0.207(13) -0.018(9) 0.075(10) 0.082(9)
C351 0.299(17) 0.216(13) 0.134(11) 0.112(9) 0.155(11) 0.166(12)
C252 0.096(7) 0.195(13) 0.191(12) 0.118(9) 0.060(8) 0.019(7)
C352 0.287(15) 0.250(15) 0.187(15) 0.183(12) 0.143(11) 0.200(13)
C411 0.144(8) 0.174(11) 0.163(13) 0.111(10) 0.012(9) 0.063(9)
C452 0.152(11) 0.352(19) 0.175(11) 0.145(12) 0.134(10) 0.119(13)
C353 0.257(13) 0.159(12) 0.131(12) 0.090(8) 0.007(10) -0.058(10)
C511 0.44(2) 0.26(2) 0.260(17) -0.038(18) -0.026(18) 0.259(18)
C17 0.152(13) 0.095(8) 0.39(3) 0.014(15) -0.039(16) -0.017(8)
C453 0.143(11) 0.158(9) 0.274(17) 0.081(10) 0.144(12) 0.092(9)
C412 0.275(16) 0.119(9) 0.185(14) 0.066(9) 0.049(11) 0.130(9)
C211 0.084(7) 0.276(14) 0.38(2) 0.229(16) 0.048(10) 0.094(9)
C311 0.136(11) 0.355(19) 0.191(12) 0.156(12) 0.113(9) 0.156(13)
C253 0.337(18) 0.173(13) 0.119(10) 0.059(8) 0.168(11) 0.089(11)
C512 0.33(2) 0.095(12) 0.77(5) 0.08(2) 0.24(2) 0.044(13)
C212 0.197(12) 0.127(8) 0.243(15) 0.033(11) 0.002(12) 0.120(9)
C413 0.311(17) 0.44(2) 0.196(15) 0.250(15) 0.184(15) 0.249(18)
C312 0.298(19) 0.444(18) 0.63(3) 0.43(2) 0.37(2) 0.325(17)
C313 0.070(8) 0.467(19) 0.237(15) -0.059(19) 0.039(11) 0.013(12)
C5 0.092(6) 0.093(6) 0.040(5) -0.004(4) -0.007(4) 0.034(5)
C8 0.172(11) 0.050(5) 0.090(9) -0.001(6) 0.050(8) 0.001(7)
C52 0.157(8) 0.082(6) 0.106(8) -0.028(5) 0.051(8) 0.038(5)
C213 0.292(16) 0.43(2) 0.122(11) 0.140(12) 0.079(12) 0.289(18)
C551 0.62(5) 0.52(2) 0.18(2) 0.184(19) 0.22(3) 0.10(3)
C552 0.38(3) 0.67(3) 0.099(13) 0.041(19) 0.127(17) 0.28(3)
C55 0.266(17) 0.45(2) 0.115(11) 0.123(12) 0.125(13) 0.223(16)
C513 0.57(3) 0.36(2) 0.31(2) 0.02(2) 0.24(2) 0.34(2)

loop_
_atom_type_symbol
_atom_type_description
_atom_type_scat_dispersion_real
_atom_type_scat_dispersion_imag
_atom_type_scat_source
C C 0.0033 0.0016 'International Tables Vol C Tables 4.2.6.8 and 6.1.1.4'
H H 0.0000 0.0000 'International Tables Vol C Tables 4.2.6.8 and 6.1.1.4'
O O 0.0106 0.0060 'International Tables Vol C Tables 4.2.6.8 and 6.1.1.4'
Sr Sr -1.5307 3.2498 'International Tables Vol C Tables 4.2.6.8 and 6.1.1.4'
Zr Zr -2.9673 0.5597 'International Tables Vol C Tables 4.2.6.8 and 6.1.1.4'

loop_
_geom_angle_atom_site_label_1
_geom_angle_atom_site_label_2
_geom_angle_atom_site_label_3
_geom_angle
_geom_angle_site_symmetry_1
_geom_angle_site_symmetry_3
_geom_angle_publ_flag
O6 Sr1 O6 180.000(1) . 2_656 ?
O6 Sr1 O4 79.51(14) . 2_656 ?
O6 Sr1 O4 100.49(14) 2_656 2_656 ?
O6 Sr1 O4 100.49(14) . . ?
O6 Sr1 O4 79.51(14) 2_656 . ?
O4 Sr1 O4 180.0 2_656 . ?
O6 Sr1 O2 78.59(14) . 2_656 ?
O6 Sr1 O2 101.41(14) 2_656 2_656 ?
O4 Sr1 O2 100.73(15) 2_656 2_656 ?
O4 Sr1 O2 79.27(15) . 2_656 ?
O6 Sr1 O2 101.42(14) . . ?
O6 Sr1 O2 78.58(14) 2_656 . ?
O4 Sr1 O2 79.27(15) 2_656 . ?
O4 Sr1 O2 100.73(15) . . ?
O2 Sr1 O2 180.000(1) 2_656 . ?
O6 Sr1 O1 62.96(14) . . ?
O6 Sr1 O1 117.04(14) 2_656 . ?
O4 Sr1 O1 117.03(14) 2_656 . ?
O4 Sr1 O1 62.97(14) . . ?
O2 Sr1 O1 117.23(13) 2_656 . ?
O2 Sr1 O1 62.77(13) . . ?
O6 Sr1 O1 117.04(14) . 2_656 ?
O6 Sr1 O1 62.96(14) 2_656 2_656 ?
O4 Sr1 O1 62.97(14) 2_656 2_656 ?
O4 Sr1 O1 117.03(14) . 2_656 ?
O2 Sr1 O1 62.77(13) 2_656 2_656 ?
O2 Sr1 O1 117.23(13) . 2_656 ?
O1 Sr1 O1 180.0 . 2_656 ?
O6 Sr1 Zr2 98.61(11) . 2_656 ?
O6 Sr1 Zr2 81.39(11) 2_656 2_656 ?
O4 Sr1 Zr2 30.42(10) 2_656 2_656 ?
O4 Sr1 Zr2 149.58(10) . 2_656 ?
O2 Sr1 Zr2 81.58(11) 2_656 2_656 ?
O2 Sr1 Zr2 98.42(11) . 2_656 ?
O1 Sr1 Zr2 147.45(10) . 2_656 ?
O1 Sr1 Zr2 32.55(10) 2_656 2_656 ?
O6 Sr1 Zr2 81.39(11) . . ?
O6 Sr1 Zr2 98.61(11) 2_656 . ?
O4 Sr1 Zr2 149.58(10) 2_656 . ?
O4 Sr1 Zr2 30.42(10) . . ?
O2 Sr1 Zr2 98.42(11) 2_656 . ?
O2 Sr1 Zr2 81.58(11) . . ?
O1 Sr1 Zr2 32.55(10) . . ?
O1 Sr1 Zr2 147.45(10) 2_656 . ?
Zr2 Sr1 Zr2 180.0 2_656 . ?
O6 Sr1 Zr1 30.28(11) . . ?
O6 Sr1 Zr1 149.72(11) 2_656 . ?
O4 Sr1 Zr1 98.19(10) 2_656 . ?
O4 Sr1 Zr1 81.81(10) . . ?
O2 Sr1 Zr1 98.24(9) 2_656 . ?
O2 Sr1 Zr1 81.76(9) . . ?
O1 Sr1 Zr1 32.68(9) . . ?
O1 Sr1 Zr1 147.32(9) 2_656 . ?
Zr2 Sr1 Zr1 124.42(2) 2_656 . ?
Zr2 Sr1 Zr1 55.58(2) . . ?
O6 Sr1 Zr1 149.72(11) . 2_656 ?
O6 Sr1 Zr1 30.28(11) 2_656 2_656 ?
O4 Sr1 Zr1 81.81(10) 2_656 2_656 ?
O4 Sr1 Zr1 98.19(10) . 2_656 ?
O2 Sr1 Zr1 81.76(9) 2_656 2_656 ?
O2 Sr1 Zr1 98.24(9) . 2_656 ?
O1 Sr1 Zr1 147.32(9) . 2_656 ?
O1 Sr1 Zr1 32.68(9) 2_656 2_656 ?
Zr2 Sr1 Zr1 55.58(2) 2_656 2_656 ?
Zr2 Sr1 Zr1 124.42(2) . 2_656 ?
Zr1 Sr1 Zr1 180.0 . 2_656 ?
O6 Zr1 O7 167.87(18) . . ?
O6 Zr1 O1 82.18(17) . . ?
O7 Zr1 O1 109.91(18) . . ?
O6 Zr1 O10 100.44(19) . . ?
O7 Zr1 O10 83.7(2) . . ?
O1 Zr1 O10 68.59(17) . . ?
O6 Zr1 O3 104.59(18) . . ?
O7 Zr1 O3 81.66(19) . . ?
O1 Zr1 O3 68.08(17) . . ?
O10 Zr1 O3 125.60(19) . . ?
O6 Zr1 O13 83.59(19) . . ?
O7 Zr1 O13 87.71(19) . . ?
O1 Zr1 O13 137.85(18) . . ?
O10 Zr1 O13 153.35(18) . . ?
O3 Zr1 O13 77.60(19) . . ?
O6 Zr1 O11 84.17(18) . . ?
O7 Zr1 O11 85.38(19) . . ?
O1 Zr1 O11 142.21(19) . . ?
O10 Zr1 O11 79.6(2) . . ?
O3 Zr1 O11 149.70(19) . . ?
O13 Zr1 O11 74.6(2) . . ?
O6 Zr1 Zr2 95.79(14) . . ?
O7 Zr1 Zr2 94.17(14) . . ?
O1 Zr1 Zr2 33.20(12) . . ?
O10 Zr1 Zr2 35.99(12) . . ?
O3 Zr1 Zr2 93.54(13) . . ?
O13 Zr1 Zr2 170.61(14) . . ?
O11 Zr1 Zr2 114.69(15) . . ?
O6 Zr1 Zr3 96.51(12) . . ?
O7 Zr1 Zr3 94.47(14) . . ?
O1 Zr1 Zr3 33.14(12) . . ?
O10 Zr1 Zr3 95.06(13) . . ?
O3 Zr1 Zr3 35.18(12) . . ?
O13 Zr1 Zr3 110.76(14) . . ?
O11 Zr1 Zr3 174.62(15) . . ?
Zr2 Zr1 Zr3 59.94(3) . . ?
O6 Zr1 Sr1 39.84(12) . . ?
O7 Zr1 Sr1 152.25(14) . . ?
O1 Zr1 Sr1 42.35(11) . . ?
O10 Zr1 Sr1 83.94(12) . . ?
O3 Zr1 Sr1 85.57(12) . . ?
O13 Zr1 Sr1 113.48(12) . . ?
O11 Zr1 Sr1 116.52(13) . . ?
Zr2 Zr1 Sr1 62.06(2) . . ?
Zr3 Zr1 Sr1 62.076(19) . . ?
O6 Zr1 Sr2 155.37(13) . . ?
O7 Zr1 Sr2 36.75(13) . . ?
O1 Zr1 Sr2 73.22(12) . . ?
O10 Zr1 Sr2 71.87(14) . . ?
O3 Zr1 Sr2 65.35(13) . . ?
O13 Zr1 Sr2 114.03(13) . . ?
O11 Zr1 Sr2 116.18(13) . . ?
Zr2 Zr1 Sr2 63.94(3) . . ?
Zr3 Zr1 Sr2 61.90(3) . . ?
Sr1 Zr1 Sr2 115.54(3) . . ?
O4 Zr2 O8 168.4(2) . . ?
O4 Zr2 O1 82.60(17) . . ?
O8 Zr2 O1 109.0(2) . . ?
O4 Zr2 O9 104.40(18) . . ?
O8 Zr2 O9 81.5(2) . . ?
O1 Zr2 O9 68.38(18) . . ?
O4 Zr2 O10 101.47(19) . . ?
O8 Zr2 O10 82.41(19) . . ?
O1 Zr2 O10 68.82(17) . . ?
O9 Zr2 O10 125.77(19) . . ?
O4 Zr2 O15 83.42(19) . . ?
O8 Zr2 O15 88.2(2) . . ?
O1 Zr2 O15 138.27(18) . . ?
O9 Zr2 O15 77.5(2) . . ?
O10 Zr2 O15 152.8(2) . . ?
O4 Zr2 O14 83.70(19) . . ?
O8 Zr2 O14 86.4(2) . . ?
O1 Zr2 O14 141.01(19) . . ?
O9 Zr2 O14 150.6(2) . . ?
O10 Zr2 O14 78.5(2) . . ?
O15 Zr2 O14 75.5(2) . . ?
O4 Zr2 Zr1 96.69(13) . . ?
O8 Zr2 Zr1 92.81(15) . . ?
O1 Zr2 Zr1 33.44(11) . . ?
O9 Zr2 Zr1 93.88(14) . . ?
O10 Zr2 Zr1 35.98(14) . . ?
O15 Zr2 Zr1 171.04(15) . . ?
O14 Zr2 Zr1 113.49(14) . . ?
O4 Zr2 Zr3 96.47(13) . . ?
O8 Zr2 Zr3 94.00(17) . . ?
O1 Zr2 Zr3 33.41(12) . . ?
O9 Zr2 Zr3 35.16(13) . . ?
O10 Zr2 Zr3 95.54(14) . . ?
O15 Zr2 Zr3 110.62(15) . . ?
O14 Zr2 Zr3 173.91(14) . . ?
Zr1 Zr2 Zr3 60.43(2) . . ?
O4 Zr2 Sr1 40.11(13) . . ?
O8 Zr2 Sr1 151.43(16) . . ?
O1 Zr2 Sr1 42.49(11) . . ?
O9 Zr2 Sr1 86.10(13) . . ?
O10 Zr2 Sr1 84.19(13) . . ?
O15 Zr2 Sr1 114.09(14) . . ?
O14 Zr2 Sr1 115.39(14) . . ?
Zr1 Zr2 Sr1 62.356(19) . . ?
Zr3 Zr2 Sr1 62.33(2) . . ?
O4 Zr2 Sr2 154.85(13) . . ?
O8 Zr2 Sr2 36.75(16) . . ?
O1 Zr2 Sr2 72.28(11) . . ?
O9 Zr2 Sr2 65.52(13) . . ?
O10 Zr2 Sr2 70.89(14) . . ?
O15 Zr2 Sr2 114.63(15) . . ?
O14 Zr2 Sr2 116.75(13) . . ?
Zr1 Zr2 Sr2 62.68(2) . . ?
Zr3 Zr2 Sr2 61.59(3) . . ?
Sr1 Zr2 Sr2 114.76(2) . . ?
O2 Zr3 O5 166.23(19) . . ?
O2 Zr3 O1 82.10(17) . . ?
O5 Zr3 O1 111.67(18) . . ?
O2 Zr3 O9 104.37(19) . . ?
O5 Zr3 O9 81.6(2) . . ?
O1 Zr3 O9 68.05(17) . . ?
O2 Zr3 O3 103.96(19) . . ?
O5 Zr3 O3 82.27(19) . . ?
O1 Zr3 O3 68.40(17) . . ?
O9 Zr3 O3 123.13(18) . . ?
O2 Zr3 O12 83.88(19) . . ?
O5 Zr3 O12 85.35(19) . . ?
O1 Zr3 O12 139.82(18) . . ?
O9 Zr3 O12 152.12(19) . . ?
O3 Zr3 O12 78.90(19) . . ?
O2 Zr3 O16 82.81(18) . . ?
O5 Zr3 O16 86.19(19) . . ?
O1 Zr3 O16 139.09(19) . . ?
O9 Zr3 O16 79.4(2) . . ?
O3 Zr3 O16 152.4(2) . . ?
O12 Zr3 O16 75.3(2) . . ?
O2 Zr3 Zr2 96.04(14) . . ?
O5 Zr3 Zr2 95.79(15) . . ?
O1 Zr3 Zr2 33.02(12) . . ?
O9 Zr3 Zr2 35.22(13) . . ?
O3 Zr3 Zr2 93.70(13) . . ?
O12 Zr3 Zr2 172.31(14) . . ?
O16 Zr3 Zr2 112.35(16) . . ?
O2 Zr3 Zr1 96.03(13) . . ?
O5 Zr3 Zr1 96.02(13) . . ?
O1 Zr3 Zr1 32.99(11) . . ?
O9 Zr3 Zr1 93.14(13) . . ?
O3 Zr3 Zr1 35.66(13) . . ?
O12 Zr3 Zr1 112.71(14) . . ?
O16 Zr3 Zr1 171.81(16) . . ?
Zr2 Zr3 Zr1 59.63(2) . . ?
O2 Zr3 Sr1 39.78(13) . . ?
O5 Zr3 Sr1 153.98(14) . . ?
O1 Zr3 Sr1 42.32(11) . . ?
O9 Zr3 Sr1 85.79(13) . . ?
O3 Zr3 Sr1 85.81(13) . . ?
O12 Zr3 Sr1 114.94(13) . . ?
O16 Zr3 Sr1 113.74(13) . . ?
Zr2 Zr3 Sr1 61.93(2) . . ?
Zr1 Zr3 Sr1 61.965(19) . . ?
O2 Zr3 Sr2 156.56(13) . . ?
O5 Zr3 Sr2 37.20(14) . . ?
O1 Zr3 Sr2 74.48(11) . . ?
O9 Zr3 Sr2 67.76(13) . . ?
O3 Zr3 Sr2 66.71(13) . . ?
O12 Zr3 Sr2 113.66(12) . . ?
O16 Zr3 Sr2 115.73(13) . . ?
Zr2 Zr3 Sr2 64.45(3) . . ?
Zr1 Zr3 Sr2 63.50(2) . . ?
Sr1 Zr3 Sr2 116.80(3) . . ?
O18 Sr2 O19 72.4(3) . . ?
O18 Sr2 O5 156.9(2) . . ?
O19 Sr2 O5 86.2(2) . . ?
O18 Sr2 O7 89.85(19) . . ?
O19 Sr2 O7 96.5(2) . . ?
O5 Sr2 O7 101.25(16) . . ?
O18 Sr2 O8 100.5(2) . . ?
O19 Sr2 O8 167.4(2) . . ?
O5 Sr2 O8 98.88(17) . . ?
O7 Sr2 O8 93.86(17) . . ?
O18 Sr2 O17 81.1(2) . . ?
O19 Sr2 O17 84.5(3) . . ?
O5 Sr2 O17 88.6(2) . . ?
O7 Sr2 O17 170.2(2) . . ?
O8 Sr2 O17 84.1(2) . . ?
O18 Sr2 C52 14.8(3) . . ?
O19 Sr2 C52 57.7(3) . . ?
O5 Sr2 C52 143.4(3) . . ?
O7 Sr2 C52 89.6(2) . . ?
O8 Sr2 C52 115.3(3) . . ?
O17 Sr2 C52 82.7(3) . . ?
O18 Sr2 C7 70.0(2) . . ?
O19 Sr2 C7 79.7(2) . . ?
O5 Sr2 C7 115.23(19) . . ?
O7 Sr2 C7 22.90(15) . . ?
O8 Sr2 C7 108.1(2) . . ?
O17 Sr2 C7 150.1(2) . . ?
C52 Sr2 C7 67.5(3) . . ?
O18 Sr2 C5 135.3(2) . . ?
O19 Sr2 C5 68.9(2) . . ?
O5 Sr2 C5 22.09(16) . . ?
O7 Sr2 C5 115.7(2) . . ?
O8 Sr2 C5 112.8(2) . . ?
O17 Sr2 C5 73.8(2) . . ?
C52 Sr2 C5 123.1(3) . . ?
C7 Sr2 C5 122.2(2) . . ?
O18 Sr2 Zr3 169.94(17) . . ?
O19 Sr2 Zr3 109.7(2) . . ?
O5 Sr2 Zr3 30.08(11) . . ?
O7 Sr2 Zr3 80.15(10) . . ?
O8 Sr2 Zr3 79.16(11) . . ?
O17 Sr2 Zr3 108.76(16) . . ?
C52 Sr2 Zr3 163.0(3) . . ?
C7 Sr2 Zr3 100.39(13) . . ?
C5 Sr2 Zr3 52.17(13) . . ?
O18 Sr2 Zr1 115.42(17) . . ?
O19 Sr2 Zr1 115.4(2) . . ?
O5 Sr2 Zr1 81.15(11) . . ?
O7 Sr2 Zr1 28.68(9) . . ?
O8 Sr2 Zr1 76.96(12) . . ?
O17 Sr2 Zr1 156.66(18) . . ?
C52 Sr2 Zr1 117.7(2) . . ?
C7 Sr2 Zr1 51.56(12) . . ?
C5 Sr2 Zr1 100.99(14) . . ?
Zr3 Sr2 Zr1 54.59(2) . . ?
O18 Sr2 Zr2 122.81(19) . . ?
O19 Sr2 Zr2 163.1(2) . . ?
O5 Sr2 Zr2 79.69(12) . . ?
O7 Sr2 Zr2 77.35(11) . . ?
O8 Sr2 Zr2 28.39(11) . . ?
O17 Sr2 Zr2 104.29(19) . . ?
C52 Sr2 Zr2 136.9(3) . . ?
C7 Sr2 Zr2 97.88(14) . . ?
C5 Sr2 Zr2 99.27(14) . . ?
Zr3 Sr2 Zr2 53.96(2) . . ?
Zr1 Sr2 Zr2 53.38(2) . . ?
Zr2 O1 Zr1 113.37(18) . . ?
Zr2 O1 Zr3 113.56(19) . . ?
Zr1 O1 Zr3 113.9(2) . . ?
Zr2 O1 Sr1 104.96(17) . . ?
Zr1 O1 Sr1 104.97(17) . . ?
Zr3 O1 Sr1 104.87(15) . . ?
C2 O2 Zr3 135.4(4) . . ?
C2 O2 Sr1 114.4(4) . . ?
Zr3 O2 Sr1 110.26(19) . . ?
C3 O3 Zr3 123.6(4) . . ?
C3 O3 Zr1 123.6(4) . . ?
Zr3 O3 Zr1 109.2(2) . . ?
C4 O4 Zr2 135.5(4) . . ?
C4 O4 Sr1 115.0(4) . . ?
Zr2 O4 Sr1 109.47(19) . . ?
C5 O5 Zr3 130.6(5) . . ?
C5 O5 Sr2 116.7(4) . . ?
Zr3 O5 Sr2 112.7(2) . . ?
C6 O6 Zr1 134.1(4) . . ?
C6 O6 Sr1 116.0(4) . . ?
Zr1 O6 Sr1 109.88(19) . . ?
C7 O7 Zr1 132.1(5) . . ?
C7 O7 Sr2 113.2(4) . . ?
Zr1 O7 Sr2 114.57(18) . . ?
C8 O8 Zr2 131.3(5) . . ?
C8 O8 Sr2 113.7(5) . . ?
Zr2 O8 Sr2 114.9(2) . . ?
C9 O9 Zr3 124.5(5) . . ?
C9 O9 Zr2 123.9(5) . . ?
Zr3 O9 Zr2 109.6(2) . . ?
C10 O10 Zr2 124.5(5) . . ?
C10 O10 Zr1 122.8(5) . . ?
Zr2 O10 Zr1 108.0(2) . . ?
C22 O11 Zr1 137.0(6) . . ?
C34 O12 Zr3 138.1(6) . . ?
C24 O13 Zr1 137.9(6) . . ?
C42 O14 Zr2 137.5(6) . . ?
C44 O15 Zr2 136.4(6) . . ?
C32 O16 Zr3 135.0(7) . . ?
C17 O17 Sr2 134.1(9) . . ?
C52 O18 Sr2 135.8(9) . . ?
C54 O19 Sr2 135.2(9) . . ?
O12 C34 C33 121.8(9) . . ?
O12 C34 C35 116.0(9) . . ?
C33 C34 C35 122.2(9) . . ?
O13 C24 C23 122.1(9) . . ?
O13 C24 C25 118.1(8) . . ?
C23 C24 C25 119.8(9) . . ?
O15 C44 C43 122.5(9) . . ?
O15 C44 C45 114.4(9) . . ?
C43 C44 C45 123.0(10) . . ?
O11 C22 C23 122.8(9) . . ?
O11 C22 C21 114.9(10) . . ?
C23 C22 C21 122.4(9) . . ?
O7 C7 Sr2 43.9(3) . . ?
C32 C33 C34 124.6(9) . . ?
O14 C42 C43 121.4(9) . . ?
O14 C42 C41 115.4(10) . . ?
C43 C42 C41 123.3(10) . . ?
O16 C32 C33 125.2(10) . . ?
O16 C32 C31 113.6(10) . . ?
C33 C32 C31 121.2(10) . . ?
C22 C23 C24 125.3(9) . . ?
C44 C43 C42 126.2(10) . . ?
C253 C25 C251 111.2(10) . . ?
C253 C25 C24 107.1(9) . . ?
C251 C25 C24 111.1(8) . . ?
C253 C25 C252 108.2(9) . . ?
C251 C25 C252 107.2(10) . . ?
C24 C25 C252 112.2(9) . . ?
C54 C53 C52 128.1(13) . . ?
C353 C35 C34 107.4(10) . . ?
C353 C35 C352 110.8(11) . . ?
C34 C35 C352 114.3(10) . . ?
C353 C35 C351 108.4(12) . . ?
C34 C35 C351 109.0(9) . . ?
C352 C35 C351 106.9(10) . . ?
C213 C21 C212 108.1(13) . . ?
C213 C21 C211 105.1(12) . . ?
C212 C21 C211 109.3(10) . . ?
C213 C21 C22 108.7(9) . . ?
C212 C21 C22 110.8(10) . . ?
C211 C21 C22 114.5(10) . . ?
C451 C45 C452 110.2(11) . . ?
C451 C45 C453 109.9(12) . . ?
C452 C45 C453 108.5(10) . . ?
C451 C45 C44 107.8(9) . . ?
C452 C45 C44 111.4(10) . . ?
C453 C45 C44 109.0(9) . . ?
C411 C41 C413 112.8(13) . . ?
C411 C41 C412 109.1(12) . . ?
C413 C41 C412 104.1(12) . . ?
C411 C41 C42 112.6(10) . . ?
C413 C41 C42 112.1(11) . . ?
C412 C41 C42 105.4(9) . . ?
O19 C54 C53 122.2(14) . . ?
O19 C54 C55 105.4(13) . . ?
C53 C54 C55 132.0(14) . . ?
C313 C31 C312 112.1(13) . . ?
C313 C31 C311 105.0(15) . . ?
C312 C31 C311 104.3(12) . . ?
C313 C31 C32 110.8(11) . . ?
C312 C31 C32 112.2(13) . . ?
C311 C31 C32 112.1(9) . . ?
C512 C51 C513 109.1(10) . . ?
C512 C51 C511 110.7(13) . . ?
C513 C51 C511 109.6(11) . . ?
C512 C51 C52 105.2(12) . . ?
C513 C51 C52 115.5(14) . . ?
C511 C51 C52 106.7(12) . . ?
O5 C5 Sr2 41.2(3) . . ?
O18 C52 C53 125.7(13) . . ?
O18 C52 C51 118.0(14) . . ?
C53 C52 C51 116.0(12) . . ?
O18 C52 Sr2 29.4(6) . . ?
C53 C52 Sr2 96.7(9) . . ?
C51 C52 Sr2 147.3(11) . . ?
C551 C55 C552 117.9(15) . . ?
C551 C55 C553 117.2(16) . . ?
C552 C55 C553 102.3(17) . . ?
C551 C55 C54 113.8(18) . . ?
C552 C55 C54 104.1(15) . . ?
C553 C55 C54 99.1(17) . . ?
C114 C116 C111 120.0 . . ?
C116 C114 C115 120.0 . . ?
C116 C114 C117 118.9(6) . . ?
C115 C114 C117 120.9(6) . . ?
C113 C115 C114 120.0 . . ?
C115 C113 C112 120.0 . . ?
C113 C112 C111 120.0 . . ?
C112 C111 C116 120.0 . . ?

loop_
_geom_bond_atom_site_label_1
_geom_bond_atom_site_label_2
_geom_bond_distance
_geom_bond_site_symmetry_2
_geom_bond_publ_flag
Sr1 O6 2.571(4) . ?
Sr1 O6 2.571(4) 2_656 ?
Sr1 O4 2.572(5) 2_656 ?
Sr1 O4 2.572(5) . ?
Sr1 O2 2.577(5) 2_656 ?
Sr1 O2 2.577(5) . ?
Sr1 O1 2.632(4) . ?
Sr1 O1 2.632(4) 2_656 ?
Sr1 Zr2 3.7646(11) 2_656 ?
Sr1 Zr2 3.7646(11) . ?
Sr1 Zr1 3.7747(9) . ?
Sr1 Zr1 3.7747(9) 2_656 ?
Zr1 O6 2.024(5) . ?
Zr1 O7 2.053(5) . ?
Zr1 O1 2.110(4) . ?
Zr1 O10 2.172(5) . ?
Zr1 O3 2.187(5) . ?
Zr1 O13 2.196(5) . ?
Zr1 O11 2.203(5) . ?
Zr1 Zr2 3.5150(12) . ?
Zr1 Zr3 3.5436(13) . ?
Zr1 Sr2 3.8911(13) . ?
Zr2 O4 2.022(5) . ?
Zr2 O8 2.062(5) . ?
Zr2 O1 2.097(4) . ?
Zr2 O9 2.159(5) . ?
Zr2 O10 2.172(5) . ?
Zr2 O15 2.187(5) . ?
Zr2 O14 2.192(6) . ?
Zr2 Zr3 3.5262(13) . ?
Zr2 Sr2 3.9342(15) . ?
Zr3 O2 2.011(4) . ?
Zr3 O5 2.084(5) . ?
Zr3 O1 2.118(4) . ?
Zr3 O9 2.156(5) . ?
Zr3 O3 2.161(4) . ?
Zr3 O12 2.178(6) . ?
Zr3 O16 2.219(5) . ?
Zr3 Sr2 3.8355(13) . ?
Sr2 O18 2.382(6) . ?
Sr2 O19 2.408(7) . ?
Sr2 O5 2.514(5) . ?
Sr2 O7 2.560(5) . ?
Sr2 O8 2.594(6) . ?
Sr2 O17 2.619(7) . ?
Sr2 C52 3.382(11) . ?
Sr2 C7 3.395(7) . ?
Sr2 C5 3.408(7) . ?
O2 C2 1.434(7) . ?
O3 C3 1.406(8) . ?
O4 C4 1.432(7) . ?
O5 C5 1.435(8) . ?
O6 C6 1.417(8) . ?
O7 C7 1.438(7) . ?
O8 C8 1.419(9) . ?
O9 C9 1.454(8) . ?
O10 C10 1.413(8) . ?
O11 C22 1.269(9) . ?
O12 C34 1.267(9) . ?
O13 C24 1.258(8) . ?
O14 C42 1.267(10) . ?
O15 C44 1.271(10) . ?
O16 C32 1.274(10) . ?
O17 C17 1.281(12) . ?
O18 C52 1.239(12) . ?
O19 C54 1.327(12) . ?
C34 C33 1.415(11) . ?
C34 C35 1.496(13) . ?
C24 C23 1.382(11) . ?
C24 C25 1.487(12) . ?
C44 C43 1.376(12) . ?
C44 C45 1.541(12) . ?
C22 C23 1.365(12) . ?
C22 C21 1.523(13) . ?
C33 C32 1.326(13) . ?
C42 C43 1.378(11) . ?
C42 C41 1.523(13) . ?
C32 C31 1.528(13) . ?
C25 C253 1.473(12) . ?
C25 C251 1.476(12) . ?
C25 C252 1.526(13) . ?
C53 C54 1.361(18) . ?
C53 C52 1.383(18) . ?
C35 C353 1.489(15) . ?
C35 C352 1.548(13) . ?
C35 C351 1.550(12) . ?
C21 C213 1.447(15) . ?
C21 C212 1.456(13) . ?
C21 C211 1.498(14) . ?
C45 C451 1.515(13) . ?
C45 C452 1.516(15) . ?
C45 C453 1.530(14) . ?
C41 C411 1.452(14) . ?
C41 C413 1.468(15) . ?
C41 C412 1.516(13) . ?
C54 C55 1.621(16) . ?
C31 C313 1.446(17) . ?
C31 C312 1.455(17) . ?
C31 C311 1.489(16) . ?
C51 C512 1.482(14) . ?
C51 C513 1.494(14) . ?
C51 C511 1.494(14) . ?
C51 C52 1.522(16) . ?
C551 C55 1.46(3) . ?
C552 C55 1.547(15) . ?
C55 C553 1.556(16) . ?
C116 C114 1.3900 . ?
C116 C111 1.3900 . ?
C114 C115 1.3900 . ?
C114 C117 1.518(12) . ?
C115 C113 1.3900 . ?
C113 C112 1.3900 . ?
C112 C111 1.3900 . ?
O1A C1A 1.42(4) . ?
C2A O2A 1.44(4) . ?
